data_8107385
loop_
_publ_author_name
'Radnovi\'c, Nikola D.'
'Deki\'c, Biljana R.'
'Risti\'c, Milenko N.'
'Sejmanovi\'c, Dragana M.'
'Aksi\'c, Marija S.'
'Kr\"uger, Biljana'
'Rodi\'c, Marko V.'

_publ_section_title
;
 The crystal structure of
 3-(1-(2-(4-hydroxy-3,5-dimethoxybenzylidene)hydrazinyl)ethylidene)chroman-2,4-dione
 dihydrate, C20H22N2O8
;
_journal_issue 2
_journal_name_full 'Zeitschrift f\"ur Kristallographie - New Crystal Structures'
_journal_page_first 171
_journal_page_last 173
_journal_paper_doi 10.1515/ncrs-2022-0594
_journal_volume 238
_journal_year 2023
_chemical_formula_moiety 'C20 H18 N2 O6, 2(H2 O)'
_chemical_formula_sum 'C20 H22 N2 O8'
_chemical_formula_weight 418.39
_chemical_name_common
;
3-(1-(2-(4-hydoxy-3,5-dimethoxybenzylidene)hydrazinyl)ethylidene)chroman-2,4-
dione dihydrate
;
_chemical_name_systematic
;
3-(1-(2-(4-hydoxy-3,5-dimethoxybenzylidene)hydrazinyl)ethylidene)chroman-2,4-
dione dihydrate
;
_space_group_crystal_system monoclinic
_space_group_IT_number 14
_space_group_name_Hall '-P 2ybc'
_space_group_name_H-M_alt 'P 1 21/c 1'
_atom_sites_solution_hydrogens mixed
_atom_sites_solution_primary dual
_atom_sites_solution_secondary .
_audit_creation_method 'punched by SHELXL-2018/3 and manually edited'
_cell_angle_alpha 90
_cell_angle_beta 100.013(8)
_cell_angle_gamma 90
_cell_formula_units_Z 4
_cell_length_a 8.7634(8)
_cell_length_b 17.9290(18)
_cell_length_c 12.8437(9)
_cell_measurement_reflns_used 4607
_cell_measurement_temperature 170(2)
_cell_measurement_theta_max 26.3400
_cell_measurement_theta_min 3.2340
_cell_volume 1987.3(3)
_computing_cell_refinement 'CrysAlisPro 1.171.41.93a [1]'
_computing_data_collection 'CrysAlisPro 1.171.41.93a [1]'
_computing_data_reduction 'CrysAlisPro 1.171.41.93a [1]'
_computing_molecular_graphics 'PLATON [4]'
_computing_publication_material 'PLATON [4]'
_computing_structure_refinement 'SHELXL-2018/3 [3]'
_computing_structure_solution 'SHELXT 2018/2 [2]'
_diffrn_ambient_temperature 170(2)
_diffrn_detector 'CCD plate'
_diffrn_detector_area_resol_mean 10.3575
_diffrn_detector_type 'Ruby (Oxford Diffraction)'
_diffrn_measured_fraction_theta_full 0.999
_diffrn_measured_fraction_theta_max 0.999
_diffrn_measurement_details
;
List of Runs (angles in degrees, time in seconds):

  # Type    Start    End  Width  t~exp~   \w     \q     \k     \f   Frames
--------------------------------------------------------------------------
  1  \w    -23.00  13.00   1.00   10.00    --    9.94  77.00  30.00   36
  2  \w     18.00  84.00   1.00   10.00    --    9.94  38.00-120.00   66
  3  \w    -19.00   7.00   1.00   10.00    --    9.94  77.00   0.00   26
  4  \w     -7.00  63.00   1.00   10.00    --    9.94  38.00-180.00   70
  5  \w    -85.00 -35.00   1.00   10.00    --  -11.66 179.00 120.00   50
;
_diffrn_measurement_device '\k-geometry diffractometer'
_diffrn_measurement_device_type 'Gemini R ultra (Oxford Diffraction)'
_diffrn_measurement_method '\w scans'
_diffrn_orient_matrix_type 'CrysAlisPro convention (1999,Acta A55,543-557)'
_diffrn_orient_matrix_UB_11 -0.0509424000
_diffrn_orient_matrix_UB_12 -0.0308568000
_diffrn_orient_matrix_UB_13 -0.0105176000
_diffrn_orient_matrix_UB_21 0.0642586000
_diffrn_orient_matrix_UB_22 -0.0240414000
_diffrn_orient_matrix_UB_23 -0.0003047000
_diffrn_orient_matrix_UB_31 0.0051550000
_diffrn_orient_matrix_UB_32 -0.0060648000
_diffrn_orient_matrix_UB_33 0.0550665000
_diffrn_radiation_monochromator graphite
_diffrn_radiation_probe x-ray
_diffrn_radiation_type MoK\a
_diffrn_radiation_wavelength 0.71073
_diffrn_reflns_av_R_equivalents 0.0329
_diffrn_reflns_av_unetI/netI 0.0394
_diffrn_reflns_Laue_measured_fraction_full 0.999
_diffrn_reflns_Laue_measured_fraction_max 0.999
_diffrn_reflns_limit_h_max 10
_diffrn_reflns_limit_h_min -10
_diffrn_reflns_limit_k_max 21
_diffrn_reflns_limit_k_min -22
_diffrn_reflns_limit_l_max 14
_diffrn_reflns_limit_l_min -16
_diffrn_reflns_number 12227
_diffrn_reflns_point_group_measured_fraction_full 0.999
_diffrn_reflns_point_group_measured_fraction_max 0.999
_diffrn_reflns_theta_full 25.242
_diffrn_reflns_theta_max 26.372
_diffrn_reflns_theta_min 2.619
_diffrn_source 'fine-focus sealed X-ray tube'
_diffrn_source_type 'Enhance (Mo) X-ray Source'
_exptl_absorpt_coefficient_mu 0.109
_exptl_absorpt_correction_T_max 1.00000
_exptl_absorpt_correction_T_min 0.98677
_exptl_absorpt_correction_type multi-scan
_exptl_absorpt_process_details
; 
CrysAlisPro 1.171.41.93a [1] 
Empirical absorption correction using spherical harmonics, 
implemented in SCALE3 ABSPACK scaling algorithm. 

Empirical correction (ABSPACK) includes:
- Absorption correction using spherical harmonics
- Frame scaling
;
_exptl_crystal_colour orange
_exptl_crystal_density_diffrn 1.398
_exptl_crystal_description plate
_exptl_crystal_F_000 880
_exptl_crystal_size_max 0.680
_exptl_crystal_size_mid 0.459
_exptl_crystal_size_min 0.127
_refine_diff_density_max 0.210
_refine_diff_density_min -0.212
_refine_diff_density_rms 0.049
_refine_ls_extinction_coef 0.0140(11)
_refine_ls_extinction_expression Fc^*^=kFc[1+0.001xFc^2^\l^3^/sin(2\q)]^-1/4^
_refine_ls_extinction_method 'SHELXL-2018/3 [3]'
_refine_ls_goodness_of_fit_ref 1.017
_refine_ls_hydrogen_treatment mixed
_refine_ls_matrix_type full
_refine_ls_number_parameters 293
_refine_ls_number_reflns 4053
_refine_ls_number_restraints 6
_refine_ls_restrained_S_all 1.018
_refine_ls_R_factor_all 0.0571
_refine_ls_R_factor_gt 0.0401
_refine_ls_shift/su_max 0.000
_refine_ls_shift/su_mean 0.000
_refine_ls_structure_factor_coef Fsqd
_refine_ls_weighting_details 'w=1/[\s^2^(Fo^2^)+(0.0476P)^2^+0.4361P] where P=(Fo^2^+2Fc^2^)/3'
_refine_ls_weighting_scheme calc
_refine_ls_wR_factor_gt 0.0935
_refine_ls_wR_factor_ref 0.1026
_reflns_Friedel_coverage 0.000
_reflns_Friedel_fraction_full .
_reflns_Friedel_fraction_max .
_reflns_number_gt 3154
_reflns_number_total 4053
_reflns_threshold_expression 'I > 2\s(I)'
_cod_data_source_file suppl_j_ncrs-2022-0594_suppl.cif
_cod_data_source_block V
_cod_original_sg_symbol_H-M 'P 21/c'
_cod_database_code 8107385
_shelxl_version_number 2018/3
_shelx_space_group_comment
; 
The symmetry employed for this shelxl refinement is uniquely defined 
by the following loop, which should always be used as a source of 
symmetry information in preference to the above space-group names. 
They are only intended as comments. 
;
_shelx_estimated_absorpt_t_min 0.929
_shelx_estimated_absorpt_t_max 0.986

loop_
_space_group_symop_operation_xyz
'x, y, z'
'-x, y+1/2, -z+1/2'
'-x, -y, -z'
'x, -y-1/2, z-1/2'

loop_
_atom_site_label
_atom_site_type_symbol
_atom_site_fract_x
_atom_site_fract_y
_atom_site_fract_z
_atom_site_U_iso_or_equiv
_atom_site_adp_type
_atom_site_occupancy
_atom_site_site_symmetry_order
_atom_site_calc_flag
_atom_site_refinement_flags_posn
_atom_site_refinement_flags_adp
_atom_site_refinement_flags_occupancy
_atom_site_disorder_assembly
_atom_site_disorder_group
O1 O 0.91655(12) 0.29588(6) 0.20111(7) 0.0267(3) Uani 1 1 d . . . . .
O2 O 0.80820(14) 0.39253(6) 0.26066(9) 0.0371(3) Uani 1 1 d . . . . .
O3 O 0.78778(12) 0.15647(6) 0.42151(8) 0.0296(3) Uani 1 1 d . . . . .
O4 O 0.22412(12) 0.29606(7) 0.96598(8) 0.0283(3) Uani 1 1 d . . . . .
H4 H 0.2310(18) 0.3448(12) 0.9845(10) 0.043 Uiso 1 1 calc R U . . .
O5 O 0.38770(13) 0.40704(6) 0.89580(8) 0.0324(3) Uani 1 1 d . . . . .
O6 O 0.20930(13) 0.16200(6) 0.88486(8) 0.0328(3) Uani 1 1 d . . . . .
N1 N 0.66285(14) 0.26638(8) 0.49837(9) 0.0256(3) Uani 1 1 d . . . . .
H1 H 0.670374 0.218022 0.488672 0.031 Uiso 1 1 calc R U . . .
N2 N 0.59040(14) 0.29162(8) 0.57922(9) 0.0274(3) Uani 1 1 d . . . . .
C2 C 0.83940(17) 0.32637(9) 0.27507(11) 0.0246(3) Uani 1 1 d . . . . .
C3 C 0.79919(16) 0.27948(9) 0.35710(10) 0.0226(3) Uani 1 1 d . . . . .
C4 C 0.83110(16) 0.20153(9) 0.35735(10) 0.0227(3) Uani 1 1 d . . . . .
C4' C 0.91817(16) 0.17317(9) 0.27781(10) 0.0224(3) Uani 1 1 d . . . . .
C5 C 0.96491(18) 0.09905(9) 0.27535(12) 0.0279(4) Uani 1 1 d . . . . .
H5 H 0.937626 0.064686 0.325337 0.033 Uiso 1 1 calc R U . . .
C6 C 1.05010(18) 0.07501(10) 0.20141(12) 0.0296(4) Uani 1 1 d . . . . .
H6 H 1.082559 0.024469 0.200951 0.035 Uiso 1 1 calc R U . . .
C7 C 1.08862(18) 0.12519(10) 0.12709(12) 0.0302(4) Uani 1 1 d . . . . .
H7 H 1.147370 0.108500 0.076008 0.036 Uiso 1 1 calc R U . . .
C8 C 1.04234(17) 0.19889(10) 0.12690(11) 0.0266(4) Uani 1 1 d . . . . .
H8 H 1.067197 0.233019 0.075790 0.032 Uiso 1 1 calc R U . . .
C8' C 0.95859(16) 0.22155(9) 0.20347(11) 0.0223(3) Uani 1 1 d . . . . .
C9 C 0.72093(16) 0.31239(9) 0.43546(11) 0.0251(3) Uani 1 1 d . . . . .
C10 C 0.7043(2) 0.39390(10) 0.45149(14) 0.0396(4) Uani 1 1 d . . . . .
H10A H 0.802570 0.418864 0.447385 0.059 Uiso 1 1 calc R U . . .
H10B H 0.676655 0.402860 0.521150 0.059 Uiso 1 1 calc R U . . .
H10C H 0.622737 0.413716 0.396503 0.059 Uiso 1 1 calc R U . . .
C11 C 0.52248(16) 0.23969(10) 0.62326(11) 0.0263(4) Uani 1 1 d . . . . .
H11 H 0.522346 0.190097 0.597189 0.032 Uiso 1 1 calc R U . . .
C12 C 0.44594(16) 0.25609(9) 0.71249(11) 0.0244(3) Uani 1 1 d . . . . .
C13 C 0.45525(16) 0.32670(9) 0.75752(11) 0.0251(3) Uani 1 1 d . . . . .
H13 H 0.510867 0.365239 0.729759 0.030 Uiso 1 1 calc R U . . .
C14 C 0.38298(16) 0.34053(9) 0.84304(11) 0.0237(3) Uani 1 1 d . . . . .
C15 C 0.29837(16) 0.28463(9) 0.88378(10) 0.0234(3) Uani 1 1 d . . . . .
C16 C 0.29241(16) 0.21321(9) 0.83880(11) 0.0242(3) Uani 1 1 d . . . . .
C17 C 0.36526(16) 0.19896(9) 0.75350(11) 0.0255(3) Uani 1 1 d . . . . .
H17 H 0.360468 0.150582 0.722939 0.031 Uiso 1 1 calc R U . . .
C18 C 0.4625(2) 0.46791(10) 0.85402(14) 0.0382(4) Uani 1 1 d . . . . .
H18A H 0.411508 0.477714 0.781189 0.057 Uiso 1 1 calc R U . . .
H18B H 0.571611 0.455457 0.854840 0.057 Uiso 1 1 calc R U . . .
H18C H 0.455898 0.512415 0.897312 0.057 Uiso 1 1 calc R U . . .
C19 C 0.2075(2) 0.08776(10) 0.84598(14) 0.0409(4) Uani 1 1 d . . . . .
H19A H 0.160187 0.087106 0.771013 0.061 Uiso 1 1 calc R U . . .
H19B H 0.147255 0.056043 0.885967 0.061 Uiso 1 1 calc R U . . .
H19C H 0.313917 0.068913 0.854141 0.061 Uiso 1 1 calc R U . . .
O8 O 0.19311(16) 0.42750(7) 1.05736(9) 0.0386(3) Uani 1 1 d D . . . .
H8A H 0.0996(18) 0.4292(12) 1.0687(15) 0.052(6) Uiso 1 1 d D . . . .
H8B H 0.191(2) 0.4615(11) 1.0100(14) 0.058(7) Uiso 1 1 d D . . . .
O7 O 0.87787(15) 0.05143(7) 0.57344(9) 0.0374(3) Uani 1 1 d D . . . .
H7A H 0.844(3) 0.0867(11) 0.5257(14) 0.068(7) Uiso 1 1 d D . . . .
H7B H 0.856(2) 0.0714(12) 0.6301(12) 0.059(6) Uiso 1 1 d D . . . .

loop_
_atom_site_aniso_label
_atom_site_aniso_U_11
_atom_site_aniso_U_22
_atom_site_aniso_U_33
_atom_site_aniso_U_23
_atom_site_aniso_U_13
_atom_site_aniso_U_12
O1 0.0347(6) 0.0233(6) 0.0241(5) 0.0039(4) 0.0111(4) -0.0003(5)
O2 0.0554(8) 0.0245(7) 0.0357(6) 0.0069(5) 0.0195(5) 0.0051(6)
O3 0.0334(6) 0.0288(7) 0.0292(5) 0.0101(5) 0.0131(5) 0.0013(5)
O4 0.0336(6) 0.0312(7) 0.0232(5) -0.0005(5) 0.0131(4) -0.0018(5)
O5 0.0407(6) 0.0271(7) 0.0332(6) -0.0029(5) 0.0171(5) -0.0053(5)
O6 0.0397(6) 0.0311(7) 0.0308(6) -0.0008(5) 0.0150(5) -0.0095(5)
N1 0.0239(6) 0.0313(8) 0.0229(6) -0.0016(5) 0.0074(5) -0.0005(6)
N2 0.0229(6) 0.0387(9) 0.0220(6) -0.0029(6) 0.0079(5) 0.0002(6)
C2 0.0251(8) 0.0256(9) 0.0231(7) 0.0009(6) 0.0047(6) -0.0007(7)
C3 0.0212(7) 0.0272(9) 0.0194(7) 0.0013(6) 0.0035(6) -0.0014(6)
C4 0.0191(7) 0.0281(9) 0.0201(7) 0.0038(6) 0.0014(6) -0.0013(6)
C4' 0.0193(7) 0.0260(9) 0.0210(7) 0.0025(6) 0.0012(6) -0.0021(6)
C5 0.0289(8) 0.0270(9) 0.0280(7) 0.0031(7) 0.0056(6) -0.0015(7)
C6 0.0308(8) 0.0252(9) 0.0330(8) -0.0029(7) 0.0060(7) 0.0026(7)
C7 0.0279(8) 0.0387(11) 0.0251(7) -0.0057(7) 0.0074(6) -0.0008(7)
C8 0.0277(8) 0.0331(10) 0.0193(7) 0.0015(6) 0.0052(6) -0.0053(7)
C8' 0.0215(7) 0.0232(9) 0.0211(7) -0.0004(6) 0.0010(6) -0.0021(6)
C9 0.0207(7) 0.0327(9) 0.0213(7) 0.0006(6) 0.0018(6) -0.0013(7)
C10 0.0526(11) 0.0318(11) 0.0388(9) -0.0028(8) 0.0199(8) -0.0011(9)
C11 0.0205(7) 0.0337(10) 0.0241(7) -0.0001(7) 0.0020(6) 0.0020(7)
C12 0.0185(7) 0.0337(10) 0.0207(7) 0.0012(6) 0.0028(6) 0.0016(6)
C13 0.0216(7) 0.0310(9) 0.0232(7) 0.0038(6) 0.0049(6) -0.0019(6)
C14 0.0219(7) 0.0274(9) 0.0212(7) 0.0007(6) 0.0018(6) 0.0008(6)
C15 0.0210(7) 0.0318(9) 0.0175(6) 0.0025(6) 0.0031(5) 0.0023(6)
C16 0.0212(7) 0.0300(9) 0.0208(7) 0.0031(6) 0.0024(6) -0.0023(6)
C17 0.0244(8) 0.0279(9) 0.0238(7) -0.0012(6) 0.0030(6) 0.0006(6)
C18 0.0478(10) 0.0278(10) 0.0423(9) -0.0009(8) 0.0174(8) -0.0058(8)
C19 0.0512(11) 0.0310(11) 0.0430(10) -0.0027(8) 0.0150(8) -0.0117(9)
O8 0.0494(8) 0.0350(8) 0.0346(6) 0.0053(6) 0.0166(6) 0.0047(6)
O7 0.0602(8) 0.0262(7) 0.0287(6) 0.0025(5) 0.0159(6) 0.0063(6)

loop_
_atom_type_symbol
_atom_type_description
_atom_type_scat_dispersion_real
_atom_type_scat_dispersion_imag
_atom_type_scat_source
C C 0.0033 0.0016 'International Tables Vol C Tables 4.2.6.8 and 6.1.1.4'
H H 0.0000 0.0000 'International Tables Vol C Tables 4.2.6.8 and 6.1.1.4'
N N 0.0061 0.0033 'International Tables Vol C Tables 4.2.6.8 and 6.1.1.4'
O O 0.0106 0.0060 'International Tables Vol C Tables 4.2.6.8 and 6.1.1.4'

loop_
_geom_angle_atom_site_label_1
_geom_angle_atom_site_label_2
_geom_angle_atom_site_label_3
_geom_angle
_geom_angle_site_symmetry_1
_geom_angle_site_symmetry_3
C2 O1 C8' 122.07(11) . .
C15 O4 H4 109.5 . .
C14 O5 C18 117.20(12) . .
C16 O6 C19 116.79(12) . .
C9 N1 N2 122.15(14) . .
C9 N1 H1 118.9 . .
N2 N1 H1 118.9 . .
C11 N2 N1 113.62(14) . .
O2 C2 O1 113.92(13) . .
O2 C2 C3 126.89(14) . .
O1 C2 C3 119.15(14) . .
C4 C3 C2 120.12(13) . .
C4 C3 C9 121.17(13) . .
C2 C3 C9 118.66(14) . .
O3 C4 C3 123.33(13) . .
O3 C4 C4' 119.05(14) . .
C3 C4 C4' 117.62(13) . .
C8' C4' C5 118.15(14) . .
C8' C4' C4 119.36(14) . .
C5 C4' C4 122.48(13) . .
C6 C5 C4' 120.80(15) . .
C6 C5 H5 119.6 . .
C4' C5 H5 119.6 . .
C5 C6 C7 119.68(16) . .
C5 C6 H6 120.2 . .
C7 C6 H6 120.2 . .
C8 C7 C6 120.79(14) . .
C8 C7 H7 119.6 . .
C6 C7 H7 119.6 . .
C7 C8 C8' 118.05(14) . .
C7 C8 H8 121.0 . .
C8' C8 H8 121.0 . .
C4' C8' O1 121.44(13) . .
C4' C8' C8 122.51(15) . .
O1 C8' C8 116.05(13) . .
N1 C9 C3 117.01(15) . .
N1 C9 C10 118.23(14) . .
C3 C9 C10 124.75(14) . .
C9 C10 H10A 109.5 . .
C9 C10 H10B 109.5 . .
H10A C10 H10B 109.5 . .
C9 C10 H10C 109.5 . .
H10A C10 H10C 109.5 . .
H10B C10 H10C 109.5 . .
N2 C11 C12 120.76(15) . .
N2 C11 H11 119.6 . .
C12 C11 H11 119.6 . .
C13 C12 C17 120.53(13) . .
C13 C12 C11 120.71(14) . .
C17 C12 C11 118.75(15) . .
C14 C13 C12 119.52(14) . .
C14 C13 H13 120.2 . .
C12 C13 H13 120.2 . .
O5 C14 C13 124.82(14) . .
O5 C14 C15 114.25(12) . .
C13 C14 C15 120.92(14) . .
O4 C15 C14 122.84(14) . .
O4 C15 C16 118.22(13) . .
C14 C15 C16 118.92(13) . .
O6 C16 C17 124.86(14) . .
O6 C16 C15 114.78(12) . .
C17 C16 C15 120.36(14) . .
C16 C17 C12 119.72(15) . .
C16 C17 H17 120.1 . .
C12 C17 H17 120.1 . .
O5 C18 H18A 109.5 . .
O5 C18 H18B 109.5 . .
H18A C18 H18B 109.5 . .
O5 C18 H18C 109.5 . .
H18A C18 H18C 109.5 . .
H18B C18 H18C 109.5 . .
O6 C19 H19A 109.5 . .
O6 C19 H19B 109.5 . .
H19A C19 H19B 109.5 . .
O6 C19 H19C 109.5 . .
H19A C19 H19C 109.5 . .
H19B C19 H19C 109.5 . .
H8A O8 H8B 101.1(16) . .
H7A O7 H7B 101.1(16) . .

loop_
_geom_bond_atom_site_label_1
_geom_bond_atom_site_label_2
_geom_bond_distance
_geom_bond_site_symmetry_2
O1 C2 1.3718(18) .
O1 C8' 1.3816(19) .
O2 C2 1.2240(19) .
O3 C4 1.2588(17) .
O4 C15 1.3487(17) .
O4 H4 0.91(2) .
O5 C14 1.3687(19) .
O5 C18 1.425(2) .
O6 C16 1.3686(18) .
O6 C19 1.421(2) .
N1 C9 1.317(2) .
N1 N2 1.3840(17) .
N1 H1 0.8800 .
N2 C11 1.288(2) .
C2 C3 1.439(2) .
C3 C4 1.425(2) .
C3 C9 1.439(2) .
C4 C4' 1.468(2) .
C4' C8' 1.381(2) .
C4' C5 1.392(2) .
C5 C6 1.375(2) .
C5 H5 0.9500 .
C6 C7 1.395(2) .
C6 H6 0.9500 .
C7 C8 1.382(2) .
C7 H7 0.9500 .
C8 C8' 1.386(2) .
C8 H8 0.9500 .
C9 C10 1.487(2) .
C10 H10A 0.9800 .
C10 H10B 0.9800 .
C10 H10C 0.9800 .
C11 C12 1.455(2) .
C11 H11 0.9500 .
C12 C13 1.388(2) .
C12 C17 1.399(2) .
C13 C14 1.382(2) .
C13 H13 0.9500 .
C14 C15 1.401(2) .
C15 C16 1.402(2) .
C16 C17 1.384(2) .
C17 H17 0.9500 .
C18 H18A 0.9800 .
C18 H18B 0.9800 .
C18 H18C 0.9800 .
C19 H19A 0.9800 .
C19 H19B 0.9800 .
C19 H19C 0.9800 .
O8 H8A 0.858(15) .
O8 H8B 0.860(15) .
O7 H7A 0.894(15) .
O7 H7B 0.861(15) .

loop_
_geom_hbond_atom_site_label_D
_geom_hbond_atom_site_label_H
_geom_hbond_atom_site_label_A
_geom_hbond_distance_DH
_geom_hbond_distance_HA
_geom_hbond_distance_DA
_geom_hbond_angle_DHA
_geom_hbond_site_symmetry_A
_geom_hbond_publ_flag
O4 H4 O5 0.91 2.23 2.6974(15) 111.6 . yes
O4 H4 O8 0.91 1.81 2.6675(17) 156.2 . yes
N1 H1 O3 0.88 1.82 2.5361(17) 136.5 . yes
C8 H8 O4 0.95 2.42 3.3150(18) 158.0 1_654 yes
O8 H8A O7 0.858(15) 1.985(16) 2.8312(19) 168.7(18) 4_466 yes
O8 H8B O7 0.860(15) 1.971(17) 2.7899(18) 158.7(19) 2_656 yes
O7 H7A O3 0.894(15) 1.836(15) 2.7281(16) 175(2) . yes
O7 H7B O1 0.861(15) 2.57(2) 3.1788(16) 128.4(17) 4_566 yes
O7 H7B O2 0.861(15) 1.911(15) 2.7703(16) 175(2) 4_566 yes

loop_
_geom_torsion_atom_site_label_1
_geom_torsion_atom_site_label_2
_geom_torsion_atom_site_label_3
_geom_torsion_atom_site_label_4
_geom_torsion
_geom_torsion_site_symmetry_1
_geom_torsion_site_symmetry_2
_geom_torsion_site_symmetry_3
_geom_torsion_site_symmetry_4
C9 N1 N2 C11 171.09(13) . . . .
C8' O1 C2 O2 -178.72(13) . . . .
C8' O1 C2 C3 -0.74(19) . . . .
O2 C2 C3 C4 173.96(15) . . . .
O1 C2 C3 C4 -3.7(2) . . . .
O2 C2 C3 C9 -3.5(2) . . . .
O1 C2 C3 C9 178.81(12) . . . .
C2 C3 C4 O3 -174.02(13) . . . .
C9 C3 C4 O3 3.4(2) . . . .
C2 C3 C4 C4' 5.6(2) . . . .
C9 C3 C4 C4' -177.04(12) . . . .
O3 C4 C4' C8' 176.42(13) . . . .
C3 C4 C4' C8' -3.19(19) . . . .
O3 C4 C4' C5 -4.9(2) . . . .
C3 C4 C4' C5 175.51(13) . . . .
C8' C4' C5 C6 0.6(2) . . . .
C4 C4' C5 C6 -178.16(14) . . . .
C4' C5 C6 C7 -0.8(2) . . . .
C5 C6 C7 C8 0.1(2) . . . .
C6 C7 C8 C8' 0.9(2) . . . .
C5 C4' C8' O1 -179.89(13) . . . .
C4 C4' C8' O1 -1.1(2) . . . .
C5 C4' C8' C8 0.4(2) . . . .
C4 C4' C8' C8 179.19(13) . . . .
C2 O1 C8' C4' 3.2(2) . . . .
C2 O1 C8' C8 -177.10(13) . . . .
C7 C8 C8' C4' -1.1(2) . . . .
C7 C8 C8' O1 179.18(13) . . . .
N2 N1 C9 C3 177.48(12) . . . .
N2 N1 C9 C10 -1.3(2) . . . .
C4 C3 C9 N1 -8.5(2) . . . .
C2 C3 C9 N1 168.91(13) . . . .
C4 C3 C9 C10 170.14(15) . . . .
C2 C3 C9 C10 -12.4(2) . . . .
N1 N2 C11 C12 177.51(12) . . . .
N2 C11 C12 C13 -5.3(2) . . . .
N2 C11 C12 C17 175.97(13) . . . .
C17 C12 C13 C14 -0.5(2) . . . .
C11 C12 C13 C14 -179.23(13) . . . .
C18 O5 C14 C13 5.2(2) . . . .
C18 O5 C14 C15 -175.68(13) . . . .
C12 C13 C14 O5 178.05(14) . . . .
C12 C13 C14 C15 -1.1(2) . . . .
O5 C14 C15 O4 1.9(2) . . . .
C13 C14 C15 O4 -178.93(13) . . . .
O5 C14 C15 C16 -176.95(13) . . . .
C13 C14 C15 C16 2.3(2) . . . .
C19 O6 C16 C17 4.5(2) . . . .
C19 O6 C16 C15 -176.43(14) . . . .
O4 C15 C16 O6 0.09(19) . . . .
C14 C15 C16 O6 178.96(12) . . . .
O4 C15 C16 C17 179.23(12) . . . .
C14 C15 C16 C17 -1.9(2) . . . .
O6 C16 C17 C12 179.43(13) . . . .
C15 C16 C17 C12 0.4(2) . . . .
C13 C12 C17 C16 0.8(2) . . . .
C11 C12 C17 C16 179.59(13) . . . .
